data_4101420
loop_
_publ_author_name
'Chiu, Ching-Wen'
'Gabba\"i, Fran\,cois P'

_publ_section_title
;
 Fluoride ion capture from water with a cationic borane.
;
_journal_issue 44
_journal_name_full 'Journal of the American Chemical Society'
_journal_page_first 14248
_journal_page_last 14249
_journal_paper_doi 10.1021/ja0658463
_journal_volume 128
_journal_year 2006
_chemical_formula_sum 'C33 H39 B F3 N O3 S'
_chemical_formula_weight 597.52
_chemical_name_common
;
1-dimesitylboron-8-trimethylammoniummethane-naphthalenediyl 
- triflate 
;
_space_group_IT_number 2
_symmetry_space_group_name_Hall '-P 1'
_symmetry_space_group_name_H-M 'P -1'
_atom_sites_solution_hydrogens geom
_atom_sites_solution_primary direct
_atom_sites_solution_secondary difmap
_audit_creation_method SHELXL-97
_cell_angle_alpha 65.970(4)
_cell_angle_beta 72.914(4)
_cell_angle_gamma 81.375(4)
_cell_formula_units_Z 4
_cell_length_a 14.135(3)
_cell_length_b 15.099(3)
_cell_length_c 16.702(3)
_cell_measurement_temperature 163(2)
_cell_volume 3110.2(10)
_computing_structure_refinement 'SHELXL-97 (Sheldrick, 1997)'
_computing_structure_solution 'SHELXS-97 (Sheldrick, 1990)'
_diffrn_ambient_temperature 163(2)
_diffrn_measured_fraction_theta_full 0.925
_diffrn_measured_fraction_theta_max 0.925
_diffrn_radiation_monochromator graphite
_diffrn_radiation_source 'fine-focus sealed tube'
_diffrn_radiation_type MoK\a
_diffrn_radiation_wavelength 0.71073
_diffrn_reflns_av_R_equivalents 0.0478
_diffrn_reflns_av_sigmaI/netI 0.1436
_diffrn_reflns_limit_h_max 17
_diffrn_reflns_limit_h_min -14
_diffrn_reflns_limit_k_max 18
_diffrn_reflns_limit_k_min -15
_diffrn_reflns_limit_l_max 20
_diffrn_reflns_limit_l_min -17
_diffrn_reflns_number 14506
_diffrn_reflns_theta_full 26.00
_diffrn_reflns_theta_max 26.00
_diffrn_reflns_theta_min 1.38
_exptl_absorpt_coefficient_mu 0.156
_exptl_absorpt_correction_type none
_exptl_crystal_colour colorless
_exptl_crystal_density_diffrn 1.276
_exptl_crystal_density_method 'not measured'
_exptl_crystal_description paltes
_exptl_crystal_F_000 1264
_exptl_crystal_size_max 0.05
_exptl_crystal_size_mid 0.04
_exptl_crystal_size_min 0.04
_refine_diff_density_max 1.199
_refine_diff_density_min -0.421
_refine_diff_density_rms 0.075
_refine_ls_extinction_method none
_refine_ls_goodness_of_fit_ref 1.001
_refine_ls_hydrogen_treatment mixed
_refine_ls_matrix_type full
_refine_ls_number_parameters 757
_refine_ls_number_reflns 11334
_refine_ls_number_restraints 0
_refine_ls_restrained_S_all 1.001
_refine_ls_R_factor_all 0.1535
_refine_ls_R_factor_gt 0.0765
_refine_ls_shift/su_max 0.000
_refine_ls_shift/su_mean 0.000
_refine_ls_structure_factor_coef Fsqd
_refine_ls_weighting_details 'calc w=1/[\s^2^(Fo^2^)+(0.0000P)^2^+6.7000P] where P=(Fo^2^+2Fc^2^)/3'
_refine_ls_weighting_scheme calc
_refine_ls_wR_factor_gt 0.1376
_refine_ls_wR_factor_ref 0.1544
_reflns_number_gt 4970
_reflns_number_total 11334
_reflns_threshold_expression >2sigma(I)
_cod_data_source_file ja0658463si20060818_110617.cif
_cod_data_source_block cc2
_cod_database_code 4101420

loop_
_symmetry_equiv_pos_as_xyz
'x, y, z'
'-x, -y, -z'

loop_
_atom_site_label
_atom_site_type_symbol
_atom_site_fract_x
_atom_site_fract_y
_atom_site_fract_z
_atom_site_U_iso_or_equiv
_atom_site_adp_type
_atom_site_occupancy
_atom_site_symmetry_multiplicity
_atom_site_calc_flag
_atom_site_refinement_flags
B B 0.7919(4) 1.3822(4) 0.2457(4) 0.0290(14) Uani 1 1 d .
B' B 0.6679(4) 1.7263(4) -0.1410(4) 0.0310(14) Uani 1 1 d .
N N 0.9525(3) 1.2982(3) 0.4541(3) 0.0303(10) Uani 1 1 d .
N' N 0.4775(3) 1.9665(3) -0.2797(3) 0.0350(11) Uani 1 1 d .
S' S 0.31297(9) 0.81550(10) 0.31592(10) 0.0357(3) Uani 1 1 d .
S S 0.76606(10) 1.87247(11) 0.43341(10) 0.0448(4) Uani 1 1 d .
O1 O 0.6757(2) 1.9233(3) 0.4576(2) 0.0458(10) Uani 1 1 d .
O1' O 0.3020(3) 0.8405(3) 0.3927(2) 0.0485(10) Uani 1 1 d .
O2 O 0.8019(2) 1.8007(2) 0.5052(2) 0.0456(10) Uani 1 1 d .
O2' O 0.3721(2) 0.8790(2) 0.2321(2) 0.0376(9) Uani 1 1 d .
O3 O 0.7698(3) 1.8410(3) 0.3569(3) 0.0575(11) Uani 1 1 d .
O3' O 0.2248(2) 0.7848(3) 0.3101(3) 0.0537(11) Uani 1 1 d .
F1 F 0.8364(2) 2.0333(2) 0.3030(2) 0.0666(10) Uani 1 1 d .
F1' F 0.3480(2) 0.6351(2) 0.4192(2) 0.0531(9) Uani 1 1 d .
F2' F 0.4032(2) 0.6683(2) 0.2762(2) 0.0506(8) Uani 1 1 d .
F2 F 0.8655(3) 2.0017(3) 0.4336(3) 0.0713(11) Uani 1 1 d .
F3' F 0.4782(2) 0.7184(2) 0.3438(2) 0.0491(8) Uani 1 1 d .
F3 F 0.9470(2) 1.9236(2) 0.3483(2) 0.0690(11) Uani 1 1 d .
C1 C 0.8695(3) 1.4589(3) 0.2251(3) 0.0287(12) Uani 1 1 d .
C1' C 0.5575(3) 1.7176(3) -0.0831(3) 0.0277(12) Uani 1 1 d .
C01 C 0.8563(3) 1.3437(3) 0.4268(3) 0.0297(12) Uani 1 1 d .
H01A H 0.8466 1.3183 0.3851 0.036 Uiso 1 1 calc R
H01B H 0.8013 1.3239 0.4805 0.036 Uiso 1 1 calc R
C01' C 0.5499(3) 1.9266(4) -0.2187(3) 0.0329(13) Uani 1 1 d .
H01C H 0.5878 1.8720 -0.2303 0.039 Uiso 1 1 calc R
H01D H 0.5960 1.9765 -0.2354 0.039 Uiso 1 1 calc R
C2 C 0.9063(3) 1.5107(4) 0.1335(4) 0.0352(13) Uani 1 1 d .
H2B H 0.9108 1.4810 0.0934 0.042 Uiso 1 1 calc R
C2' C 0.5357(3) 1.6237(4) -0.0238(3) 0.0309(12) Uani 1 1 d .
H2'B H 0.5716 1.5737 -0.0394 0.037 Uiso 1 1 calc R
C02 C 0.9487(4) 1.1908(4) 0.4838(3) 0.0366(13) Uani 1 1 d .
H02A H 1.0080 1.1603 0.5015 0.055 Uiso 1 1 calc R
H02B H 0.9433 1.1760 0.4347 0.055 Uiso 1 1 calc R
H02C H 0.8922 1.1672 0.5345 0.055 Uiso 1 1 calc R
C02' C 0.5364(4) 1.9839(4) -0.3750(3) 0.0487(16) Uani 1 1 d .
H02D H 0.4932 2.0088 -0.4148 0.073 Uiso 1 1 calc R
H02E H 0.5678 1.9240 -0.3781 0.073 Uiso 1 1 calc R
H02F H 0.5860 2.0302 -0.3931 0.073 Uiso 1 1 calc R
C3 C 0.9373(4) 1.6067(4) 0.0982(4) 0.0429(15) Uani 1 1 d .
H3B H 0.9633 1.6384 0.0361 0.051 Uiso 1 1 calc R
C3' C 0.4624(3) 1.5988(4) 0.0590(3) 0.0336(13) Uani 1 1 d .
H3'B H 0.4494 1.5340 0.0957 0.040 Uiso 1 1 calc R
C03 C 0.9644(4) 1.3187(4) 0.5312(3) 0.0408(14) Uani 1 1 d .
H03A H 1.0253 1.2888 0.5458 0.061 Uiso 1 1 calc R
H03B H 0.9099 1.2929 0.5833 0.061 Uiso 1 1 calc R
H03C H 0.9656 1.3875 0.5139 0.061 Uiso 1 1 calc R
C03' C 0.3991(4) 1.8957(4) -0.2511(4) 0.0421(15) Uani 1 1 d .
H03D H 0.3550 1.9218 -0.2899 0.063 Uiso 1 1 calc R
H03E H 0.3627 1.8838 -0.1895 0.063 Uiso 1 1 calc R
H03F H 0.4294 1.8359 -0.2554 0.063 Uiso 1 1 calc R
C4 C 0.9294(4) 1.6525(4) 0.1540(4) 0.0419(15) Uani 1 1 d .
H4A H 0.9446 1.7176 0.1300 0.050 Uiso 1 1 calc R
C4' C 0.4107(4) 1.6709(4) 0.0845(3) 0.0362(13) Uani 1 1 d .
H4'A H 0.3649 1.6555 0.1408 0.043 Uiso 1 1 calc R
C04 C 1.0402(3) 1.3361(4) 0.3753(3) 0.0389(14) Uani 1 1 d .
H04A H 1.0998 1.3071 0.3933 0.058 Uiso 1 1 calc R
H04B H 1.0411 1.4052 0.3558 0.058 Uiso 1 1 calc R
H04C H 1.0361 1.3202 0.3264 0.058 Uiso 1 1 calc R
C04' C 0.4278(4) 2.0611(4) -0.2783(4) 0.0492(16) Uani 1 1 d .
H04D H 0.3836 2.0829 -0.3171 0.074 Uiso 1 1 calc R
H04E H 0.4770 2.1085 -0.2994 0.074 Uiso 1 1 calc R
H04F H 0.3910 2.0524 -0.2175 0.074 Uiso 1 1 calc R
C5 C 0.8841(4) 1.6534(4) 0.3084(4) 0.0411(14) Uani 1 1 d .
H5A H 0.8978 1.7189 0.2843 0.049 Uiso 1 1 calc R
C5' C 0.3777(3) 1.8433(4) 0.0561(4) 0.0383(14) Uani 1 1 d .
H5'A H 0.3318 1.8268 0.1123 0.046 Uiso 1 1 calc R
C05 C 0.8568(4) 1.9623(4) 0.3763(4) 0.0503(16) Uani 1 1 d .
C05' C 0.3891(4) 0.7045(4) 0.3403(4) 0.0360(13) Uani 1 1 d .
C6 C 0.8511(3) 1.6057(4) 0.3991(4) 0.0402(14) Uani 1 1 d .
H6A H 0.8361 1.6401 0.4368 0.048 Uiso 1 1 calc R
C6' C 0.3976(4) 1.9385(4) 0.0034(4) 0.0403(14) Uani 1 1 d .
H6'A H 0.3705 1.9862 0.0263 0.048 Uiso 1 1 calc R
C7 C 0.8392(3) 1.5050(4) 0.4372(4) 0.0343(13) Uani 1 1 d .
H7A H 0.8207 1.4731 0.4999 0.041 Uiso 1 1 calc R
C7' C 0.4586(3) 1.9642(4) -0.0844(4) 0.0376(14) Uani 1 1 d .
H7'A H 0.4710 2.0293 -0.1202 0.045 Uiso 1 1 calc R
C8 C 0.8545(3) 1.4525(4) 0.3830(4) 0.0306(12) Uani 1 1 d .
C8' C 0.5010(3) 1.8946(4) -0.1195(3) 0.0308(12) Uani 1 1 d .
C9 C 0.8760(3) 1.5020(4) 0.2870(4) 0.0315(13) Uani 1 1 d .
C9' C 0.4948(3) 1.7944(3) -0.0612(3) 0.0267(12) Uani 1 1 d .
C10 C 0.8979(3) 1.6021(4) 0.2496(4) 0.0369(14) Uani 1 1 d .
C10' C 0.4265(3) 1.7699(4) 0.0253(3) 0.0303(12) Uani 1 1 d .
C11 C 0.6915(3) 1.3754(4) 0.3199(3) 0.0301(12) Uani 1 1 d .
C11' C 0.7143(3) 1.6449(3) -0.1802(3) 0.0282(12) Uani 1 1 d .
C12 C 0.6517(3) 1.2839(4) 0.3835(3) 0.0309(12) Uani 1 1 d .
C12' C 0.7889(3) 1.5794(3) -0.1466(3) 0.0288(12) Uani 1 1 d .
C13 C 0.5596(3) 1.2782(4) 0.4444(3) 0.0325(13) Uani 1 1 d .
H13A H 0.5365 1.2175 0.4857 0.039 Uiso 1 1 calc R
C13' C 0.8240(3) 1.5041(4) -0.1759(3) 0.0340(13) Uani 1 1 d .
H13B H 0.8717 1.4606 -0.1513 0.041 Uiso 1 1 calc R
C14 C 0.5010(3) 1.3598(4) 0.4458(3) 0.0328(13) Uani 1 1 d .
C14' C 0.7904(4) 1.4910(4) -0.2413(4) 0.0334(13) Uani 1 1 d .
C15 C 0.5393(3) 1.4491(4) 0.3843(4) 0.0354(13) Uani 1 1 d .
H15A H 0.5015 1.5049 0.3848 0.042 Uiso 1 1 calc R
C15' C 0.7182(3) 1.5572(4) -0.2757(3) 0.0350(13) Uani 1 1 d .
H15B H 0.6953 1.5513 -0.3201 0.042 Uiso 1 1 calc R
C16 C 0.6310(3) 1.4592(4) 0.3223(3) 0.0304(12) Uani 1 1 d .
C16' C 0.6793(3) 1.6315(4) -0.2457(3) 0.0306(12) Uani 1 1 d .
C17 C 0.7108(3) 1.1897(3) 0.3903(3) 0.0350(13) Uani 1 1 d .
H17A H 0.6723 1.1361 0.4365 0.052 Uiso 1 1 calc R
H17B H 0.7709 1.1904 0.4057 0.052 Uiso 1 1 calc R
H17C H 0.7266 1.1828 0.3331 0.052 Uiso 1 1 calc R
C17' C 0.8268(3) 1.5831(4) -0.0734(3) 0.0373(13) Uani 1 1 d .
H17D H 0.8769 1.5328 -0.0597 0.056 Uiso 1 1 calc R
H17E H 0.7733 1.5737 -0.0199 0.056 Uiso 1 1 calc R
H17F H 0.8547 1.6451 -0.0934 0.056 Uiso 1 1 calc R
C18 C 0.3988(3) 1.3541(4) 0.5085(3) 0.0437(15) Uani 1 1 d .
H18A H 0.3845 1.2874 0.5465 0.066 Uiso 1 1 calc R
H18B H 0.3511 1.3816 0.4735 0.066 Uiso 1 1 calc R
H18C H 0.3958 1.3895 0.5457 0.066 Uiso 1 1 calc R
C18' C 0.8333(4) 1.4120(4) -0.2750(4) 0.0458(15) Uani 1 1 d .
H18D H 0.8017 1.4146 -0.3196 0.069 Uiso 1 1 calc R
H18E H 0.8227 1.3502 -0.2252 0.069 Uiso 1 1 calc R
H18F H 0.9031 1.4204 -0.3019 0.069 Uiso 1 1 calc R
C19 C 0.6595(3) 1.5611(3) 0.2571(4) 0.0398(14) Uani 1 1 d .
H19A H 0.6085 1.6063 0.2709 0.060 Uiso 1 1 calc R
H19B H 0.6675 1.5668 0.1961 0.060 Uiso 1 1 calc R
H19C H 0.7207 1.5751 0.2628 0.060 Uiso 1 1 calc R
C19' C 0.6026(3) 1.6994(3) -0.2896(3) 0.0352(13) Uani 1 1 d .
H19D H 0.5892 1.6780 -0.3319 0.053 Uiso 1 1 calc R
H19E H 0.6272 1.7638 -0.3211 0.053 Uiso 1 1 calc R
H19F H 0.5428 1.6994 -0.2438 0.053 Uiso 1 1 calc R
C21 C 0.8100(3) 1.3260(3) 0.1806(3) 0.0281(12) Uani 1 1 d .
C21' C 0.7320(3) 1.8068(3) -0.1445(3) 0.0290(12) Uani 1 1 d .
C22 C 0.8938(3) 1.2645(4) 0.1685(3) 0.0309(12) Uani 1 1 d .
C22' C 0.7858(3) 1.8736(4) -0.2283(3) 0.0296(12) Uani 1 1 d .
C23 C 0.9063(4) 1.2172(4) 0.1095(3) 0.0355(13) Uani 1 1 d .
H23A H 0.9615 1.1760 0.1036 0.043 Uiso 1 1 calc R
C23' C 0.8356(3) 1.9465(4) -0.2288(4) 0.0328(13) Uani 1 1 d .
H23B H 0.8684 1.9913 -0.2844 0.039 Uiso 1 1 calc R
C24 C 0.8395(4) 1.2295(4) 0.0598(3) 0.0386(14) Uani 1 1 d .
C24' C 0.8386(3) 1.9554(4) -0.1505(4) 0.0329(13) Uani 1 1 d .
C25 C 0.7584(4) 1.2929(4) 0.0697(4) 0.0377(14) Uani 1 1 d .
H25A H 0.7140 1.3044 0.0348 0.045 Uiso 1 1 calc R
C25' C 0.7886(3) 1.8880(4) -0.0695(4) 0.0328(13) Uani 1 1 d .
H25B H 0.7915 1.8912 -0.0158 0.039 Uiso 1 1 calc R
C26 C 0.7410(3) 1.3395(4) 0.1288(3) 0.0331(13) Uani 1 1 d .
C26' C 0.7345(3) 1.8159(4) -0.0642(3) 0.0301(12) Uani 1 1 d .
C27 C 0.9690(3) 1.2442(4) 0.2226(3) 0.0379(14) Uani 1 1 d .
H27A H 1.0219 1.2031 0.2041 0.057 Uiso 1 1 calc R
H27B H 0.9377 1.2124 0.2860 0.057 Uiso 1 1 calc R
H27C H 0.9951 1.3042 0.2121 0.057 Uiso 1 1 calc R
C27' C 0.7921(3) 1.8699(4) -0.3185(3) 0.0346(13) Uani 1 1 d .
H27D H 0.8320 1.9214 -0.3662 0.052 Uiso 1 1 calc R
H27E H 0.7267 1.8773 -0.3273 0.052 Uiso 1 1 calc R
H27F H 0.8214 1.8086 -0.3195 0.052 Uiso 1 1 calc R
C28 C 0.8542(4) 1.1786(4) -0.0035(4) 0.0571(17) Uani 1 1 d .
H28A H 0.9133 1.1380 -0.0011 0.086 Uiso 1 1 calc R
H28B H 0.8603 1.2257 -0.0642 0.086 Uiso 1 1 calc R
H28C H 0.7984 1.1394 0.0141 0.086 Uiso 1 1 calc R
C28' C 0.8921(4) 2.0359(4) -0.1531(4) 0.0470(15) Uani 1 1 d .
H28D H 0.8857 2.0298 -0.0922 0.071 Uiso 1 1 calc R
H28E H 0.8638 2.0973 -0.1855 0.071 Uiso 1 1 calc R
H28F H 0.9609 2.0318 -0.1831 0.071 Uiso 1 1 calc R
C29 C 0.6504(3) 1.4057(4) 0.1343(4) 0.0423(14) Uani 1 1 d .
H29A H 0.6136 1.4049 0.0946 0.063 Uiso 1 1 calc R
H29B H 0.6702 1.4706 0.1164 0.063 Uiso 1 1 calc R
H29C H 0.6096 1.3838 0.1955 0.063 Uiso 1 1 calc R
C29' C 0.6830(4) 1.7483(4) 0.0292(3) 0.0410(14) Uani 1 1 d .
H29D H 0.6942 1.7676 0.0738 0.062 Uiso 1 1 calc R
H29E H 0.7087 1.6833 0.0389 0.062 Uiso 1 1 calc R
H29F H 0.6132 1.7510 0.0346 0.062 Uiso 1 1 calc R

loop_
_atom_site_aniso_label
_atom_site_aniso_U_11
_atom_site_aniso_U_22
_atom_site_aniso_U_33
_atom_site_aniso_U_23
_atom_site_aniso_U_13
_atom_site_aniso_U_12
B 0.029(3) 0.024(4) 0.025(3) 0.000(3) -0.012(3) 0.008(3)
B' 0.032(3) 0.030(4) 0.022(3) -0.002(3) -0.006(3) -0.001(3)
N 0.030(2) 0.032(3) 0.027(2) -0.010(2) -0.007(2) -0.0031(19)
N' 0.035(2) 0.028(3) 0.039(3) -0.005(2) -0.015(2) -0.003(2)
S' 0.0324(7) 0.0310(8) 0.0372(9) -0.0101(7) -0.0033(7) -0.0030(6)
S 0.0337(8) 0.0416(10) 0.0445(9) -0.0052(8) -0.0083(7) 0.0043(7)
O1 0.029(2) 0.053(3) 0.051(3) -0.021(2) -0.0092(18) 0.0100(18)
O1' 0.062(3) 0.047(3) 0.033(2) -0.018(2) -0.008(2) 0.008(2)
O2 0.039(2) 0.037(2) 0.042(2) 0.003(2) -0.0114(18) 0.0011(17)
O2' 0.042(2) 0.034(2) 0.029(2) -0.0061(18) -0.0038(17) -0.0097(17)
O3 0.060(3) 0.053(3) 0.079(3) -0.041(2) -0.032(2) 0.015(2)
O3' 0.033(2) 0.038(2) 0.085(3) -0.015(2) -0.018(2) -0.0045(18)
F1 0.061(2) 0.046(2) 0.061(2) 0.010(2) -0.0159(19) 0.0010(17)
F1' 0.055(2) 0.032(2) 0.048(2) -0.0025(17) -0.0023(17) 0.0054(15)
F2' 0.058(2) 0.048(2) 0.056(2) -0.0327(18) -0.0182(17) 0.0101(16)
F2 0.082(3) 0.072(3) 0.084(3) -0.043(2) -0.042(2) 0.009(2)
F3' 0.0397(18) 0.048(2) 0.063(2) -0.0236(18) -0.0199(17) 0.0058(15)
F3 0.0390(19) 0.067(3) 0.066(3) -0.002(2) -0.0013(18) 0.0035(17)
C1 0.020(2) 0.026(3) 0.038(3) -0.009(3) -0.009(2) 0.003(2)
C1' 0.030(3) 0.023(3) 0.033(3) -0.011(3) -0.011(2) -0.001(2)
C01 0.021(3) 0.038(3) 0.030(3) -0.014(3) -0.005(2) 0.000(2)
C01' 0.025(3) 0.029(3) 0.042(3) -0.010(3) -0.011(3) 0.001(2)
C2 0.026(3) 0.038(4) 0.035(3) -0.009(3) -0.004(3) -0.003(2)
C2' 0.029(3) 0.039(4) 0.029(3) -0.016(3) -0.007(2) -0.004(2)
C02 0.036(3) 0.035(3) 0.032(3) -0.008(3) -0.007(3) 0.001(2)
C02' 0.045(3) 0.051(4) 0.037(4) -0.002(3) -0.012(3) -0.003(3)
C3 0.034(3) 0.037(4) 0.044(4) -0.001(3) -0.010(3) -0.006(3)
C3' 0.038(3) 0.029(3) 0.032(3) -0.007(3) -0.007(3) -0.010(2)
C03 0.040(3) 0.051(4) 0.042(3) -0.024(3) -0.018(3) -0.004(3)
C03' 0.034(3) 0.034(3) 0.058(4) -0.012(3) -0.015(3) -0.007(3)
C4 0.035(3) 0.027(3) 0.051(4) 0.000(3) -0.012(3) -0.010(3)
C4' 0.032(3) 0.046(4) 0.028(3) -0.013(3) -0.001(2) -0.014(3)
C04 0.023(3) 0.046(4) 0.036(3) -0.008(3) -0.002(2) -0.003(2)
C04' 0.053(4) 0.026(3) 0.073(5) -0.013(3) -0.035(3) 0.007(3)
C5 0.031(3) 0.032(3) 0.059(4) -0.016(3) -0.007(3) -0.008(2)
C5' 0.024(3) 0.052(4) 0.043(4) -0.024(3) -0.005(3) -0.004(3)
C05 0.050(4) 0.046(4) 0.053(4) -0.015(4) -0.022(3) 0.010(3)
C05' 0.034(3) 0.037(4) 0.032(3) -0.013(3) 0.001(3) -0.005(3)
C6 0.030(3) 0.041(4) 0.056(4) -0.028(3) -0.007(3) -0.001(3)
C6' 0.034(3) 0.045(4) 0.049(4) -0.027(3) -0.012(3) 0.003(3)
C7 0.029(3) 0.039(4) 0.037(3) -0.020(3) -0.005(2) 0.001(2)
C7' 0.024(3) 0.039(4) 0.048(4) -0.017(3) -0.008(3) -0.001(2)
C8 0.021(3) 0.028(3) 0.041(3) -0.014(3) -0.005(2) -0.002(2)
C8' 0.023(3) 0.032(3) 0.035(3) -0.011(3) -0.008(2) -0.002(2)
C9 0.020(3) 0.027(3) 0.043(4) -0.010(3) -0.006(2) 0.000(2)
C9' 0.021(2) 0.029(3) 0.031(3) -0.011(3) -0.008(2) -0.005(2)
C10 0.028(3) 0.025(3) 0.055(4) -0.012(3) -0.010(3) -0.004(2)
C10' 0.024(3) 0.037(3) 0.033(3) -0.016(3) -0.006(2) -0.005(2)
C11 0.029(3) 0.027(3) 0.032(3) -0.008(3) -0.012(2) 0.002(2)
C11' 0.030(3) 0.027(3) 0.023(3) -0.006(2) -0.002(2) -0.005(2)
C12 0.030(3) 0.028(3) 0.036(3) -0.011(3) -0.009(3) -0.003(2)
C12' 0.025(3) 0.025(3) 0.031(3) -0.008(3) -0.002(2) -0.006(2)
C13 0.030(3) 0.028(3) 0.031(3) -0.001(3) -0.007(2) -0.007(2)
C13' 0.028(3) 0.030(3) 0.037(3) -0.011(3) -0.003(2) 0.000(2)
C14 0.028(3) 0.036(3) 0.029(3) -0.007(3) -0.006(2) -0.004(2)
C14' 0.032(3) 0.027(3) 0.039(3) -0.014(3) 0.000(3) -0.010(2)
C15 0.028(3) 0.033(3) 0.046(4) -0.017(3) -0.011(3) 0.006(2)
C15' 0.030(3) 0.041(4) 0.036(3) -0.019(3) 0.000(3) -0.010(3)
C16 0.027(3) 0.030(3) 0.029(3) -0.007(3) -0.004(2) -0.006(2)
C16' 0.027(3) 0.028(3) 0.034(3) -0.010(3) -0.005(2) -0.007(2)
C17 0.036(3) 0.031(3) 0.034(3) -0.009(3) -0.006(3) -0.007(2)
C17' 0.031(3) 0.037(3) 0.037(3) -0.009(3) -0.007(3) 0.001(2)
C18 0.032(3) 0.057(4) 0.034(3) -0.017(3) 0.001(3) 0.000(3)
C18' 0.040(3) 0.041(4) 0.054(4) -0.024(3) -0.004(3) 0.003(3)
C19 0.030(3) 0.030(3) 0.051(4) -0.008(3) -0.013(3) 0.005(2)
C19' 0.037(3) 0.034(3) 0.036(3) -0.012(3) -0.013(3) -0.002(2)
C21 0.022(2) 0.030(3) 0.030(3) -0.007(3) -0.005(2) -0.009(2)
C21' 0.021(3) 0.023(3) 0.035(3) -0.007(3) -0.005(2) 0.003(2)
C22 0.027(3) 0.032(3) 0.029(3) -0.009(3) -0.002(2) -0.005(2)
C22' 0.023(3) 0.035(3) 0.034(3) -0.016(3) -0.010(2) 0.004(2)
C23 0.033(3) 0.034(3) 0.033(3) -0.012(3) 0.001(3) -0.006(2)
C23' 0.026(3) 0.028(3) 0.035(3) -0.008(3) 0.001(2) -0.004(2)
C24 0.040(3) 0.043(4) 0.030(3) -0.010(3) 0.000(3) -0.020(3)
C24' 0.026(3) 0.031(3) 0.045(4) -0.017(3) -0.010(3) 0.000(2)
C25 0.033(3) 0.042(4) 0.037(3) -0.009(3) -0.008(3) -0.015(3)
C25' 0.026(3) 0.036(3) 0.036(3) -0.015(3) -0.008(3) 0.002(2)
C26 0.029(3) 0.033(3) 0.030(3) -0.005(3) -0.003(2) -0.010(2)
C26' 0.025(3) 0.037(3) 0.029(3) -0.014(3) -0.008(2) 0.001(2)
C27 0.031(3) 0.040(4) 0.045(4) -0.021(3) -0.009(3) 0.004(2)
C27' 0.032(3) 0.034(3) 0.033(3) -0.010(3) 0.000(2) -0.010(2)
C28 0.054(4) 0.071(5) 0.062(4) -0.046(4) -0.004(3) -0.014(3)
C28' 0.041(3) 0.048(4) 0.059(4) -0.031(3) -0.003(3) -0.011(3)
C29 0.034(3) 0.048(4) 0.042(4) -0.013(3) -0.011(3) -0.003(3)
C29' 0.041(3) 0.048(4) 0.041(4) -0.020(3) -0.016(3) -0.002(3)

loop_
_atom_type_symbol
_atom_type_description
_atom_type_scat_dispersion_real
_atom_type_scat_dispersion_imag
_atom_type_scat_source
C C 0.0033 0.0016 'International Tables Vol C Tables 4.2.6.8 and 6.1.1.4'
H H 0.0000 0.0000 'International Tables Vol C Tables 4.2.6.8 and 6.1.1.4'
B B 0.0013 0.0007 'International Tables Vol C Tables 4.2.6.8 and 6.1.1.4'
N N 0.0061 0.0033 'International Tables Vol C Tables 4.2.6.8 and 6.1.1.4'
O O 0.0106 0.0060 'International Tables Vol C Tables 4.2.6.8 and 6.1.1.4'
F F 0.0171 0.0103 'International Tables Vol C Tables 4.2.6.8 and 6.1.1.4'
S S 0.1246 0.1234 'International Tables Vol C Tables 4.2.6.8 and 6.1.1.4'

loop_
_geom_angle_atom_site_label_1
_geom_angle_atom_site_label_2
_geom_angle_atom_site_label_3
_geom_angle
C11 B C1 119.6(5)
C11 B C21 121.2(4)
C1 B C21 118.5(4)
C1' B' C11' 118.2(4)
C1' B' C21' 117.9(4)
C11' B' C21' 123.2(4)
C04 N C02 110.1(4)
C04 N C03 108.1(4)
C02 N C03 108.1(4)
C04 N C01 110.3(4)
C02 N C01 107.6(3)
C03 N C01 112.5(4)
C03' N' C04' 108.3(4)
C03' N' C02' 110.0(4)
C04' N' C02' 107.7(4)
C03' N' C01' 110.8(4)
C04' N' C01' 112.6(4)
C02' N' C01' 107.5(4)
O2' S' O3' 115.2(2)
O2' S' O1' 115.2(2)
O3' S' O1' 115.4(2)
O2' S' C05' 102.5(2)
O3' S' C05' 102.3(2)
O1' S' C05' 103.4(2)
O2 S O1 117.1(2)
O2 S O3 114.0(2)
O1 S O3 112.9(2)
O2 S C05 105.6(2)
O1 S C05 105.1(3)
O3 S C05 99.8(3)
C2 C1 C9 117.3(5)
C2 C1 B 112.8(4)
C9 C1 B 125.6(4)
C2' C1' C9' 116.9(4)
C2' C1' B' 112.1(4)
C9' C1' B' 126.2(4)
C8 C01 N 114.2(4)
C8' C01' N' 114.2(4)
C1 C2 C3 122.7(5)
C1' C2' C3' 124.1(5)
C4 C3 C2 120.2(5)
C4' C3' C2' 119.0(5)
C3 C4 C10 120.3(5)
C3' C4' C10' 120.2(5)
C6 C5 C10 119.5(5)
C6' C5' C10' 120.2(5)
F3 C05 F1 106.9(5)
F3 C05 F2 107.0(5)
F1 C05 F2 108.7(5)
F3 C05 S 111.2(4)
F1 C05 S 113.0(4)
F2 C05 S 109.8(4)
F3' C05' F2' 107.0(4)
F3' C05' F1' 107.2(4)
F2' C05' F1' 106.7(4)
F3' C05' S' 112.1(4)
F2' C05' S' 111.2(4)
F1' C05' S' 112.3(3)
C5 C6 C7 120.9(5)
C5' C6' C7' 120.0(5)
C8 C7 C6 121.2(5)
C8' C7' C6' 121.1(5)
C7 C8 C9 119.5(5)
C7 C8 C01 118.8(5)
C9 C8 C01 121.4(4)
C7' C8' C9' 119.7(5)
C7' C8' C01' 118.7(5)
C9' C8' C01' 121.6(4)
C10 C9 C8 118.0(5)
C10 C9 C1 117.7(5)
C8 C9 C1 124.1(5)
C10' C9' C8' 117.2(4)
C10' C9' C1' 118.6(4)
C8' C9' C1' 124.1(4)
C4 C10 C9 120.3(5)
C4 C10 C5 119.8(5)
C9 C10 C5 119.9(5)
C5' C10' C4' 119.0(5)
C5' C10' C9' 120.4(5)
C4' C10' C9' 120.5(5)
C16 C11 C12 116.3(4)
C16 C11 B 122.0(4)
C12 C11 B 121.5(4)
C12' C11' C16' 117.4(4)
C12' C11' B' 120.4(4)
C16' C11' B' 122.1(4)
C13 C12 C11 121.2(4)
C13 C12 C17 117.4(4)
C11 C12 C17 121.3(4)
C13' C12' C11' 120.3(5)
C13' C12' C17' 117.6(4)
C11' C12' C17' 121.9(4)
C14 C13 C12 122.1(5)
C12' C13' C14' 122.5(5)
C13 C14 C15 117.0(5)
C13 C14 C18 122.5(5)
C15 C14 C18 120.4(5)
C15' C14' C13' 116.9(5)
C15' C14' C18' 121.8(5)
C13' C14' C18' 121.3(5)
C16 C15 C14 123.3(5)
C14' C15' C16' 122.0(5)
C15 C16 C11 120.0(5)
C15 C16 C19 116.7(4)
C11 C16 C19 123.3(4)
C15' C16' C11' 120.9(4)
C15' C16' C19' 116.7(4)
C11' C16' C19' 122.3(4)
C22 C21 C26 117.4(5)
C22 C21 B 123.1(4)
C26 C21 B 119.5(4)
C26' C21' C22' 117.8(4)
C26' C21' B' 121.0(4)
C22' C21' B' 121.2(5)
C23 C22 C21 120.6(5)
C23 C22 C27 118.5(4)
C21 C22 C27 120.8(4)
C23' C22' C21' 119.4(5)
C23' C22' C27' 117.5(5)
C21' C22' C27' 123.2(4)
C24 C23 C22 122.2(5)
C24' C23' C22' 123.0(5)
C23 C24 C25 117.1(5)
C23 C24 C28 121.5(5)
C25 C24 C28 121.3(5)
C25' C24' C23' 116.8(5)
C25' C24' C28' 121.3(5)
C23' C24' C28' 121.9(5)
C26 C25 C24 123.1(5)
C26' C25' C24' 123.2(5)
C25 C26 C21 119.6(5)
C25 C26 C29 118.4(5)
C21 C26 C29 122.1(5)
C25' C26' C21' 119.7(5)
C25' C26' C29' 117.1(5)
C21' C26' C29' 123.2(4)

loop_
_geom_bond_atom_site_label_1
_geom_bond_atom_site_label_2
_geom_bond_distance
B C11 1.570(7)
B C1 1.580(7)
B C21 1.578(7)
B' C1' 1.567(7)
B' C11' 1.592(7)
B' C21' 1.594(7)
N C04 1.495(6)
N C02 1.494(6)
N C03 1.501(6)
N C01 1.535(5)
N' C03' 1.491(6)
N' C04' 1.501(6)
N' C02' 1.497(6)
N' C01' 1.542(6)
S' O2' 1.427(3)
S' O3' 1.434(3)
S' O1' 1.439(4)
S' C05' 1.816(5)
S O2 1.414(3)
S O1 1.428(3)
S O3 1.520(4)
S C05 1.774(6)
F1 C05 1.333(6)
F1' C05' 1.335(5)
F2' C05' 1.342(6)
F2 C05 1.356(6)
F3' C05' 1.328(5)
F3 C05 1.355(6)
C1 C2 1.379(6)
C1 C9 1.457(7)
C1' C2' 1.376(6)
C1' C9' 1.454(6)
C01 C8 1.501(6)
C01' C8' 1.494(7)
C2 C3 1.408(7)
C2' C3' 1.406(6)
C3 C4 1.342(7)
C3' C4' 1.364(7)
C4 C10 1.421(7)
C4' C10' 1.424(7)
C5 C6 1.352(7)
C5 C10 1.438(7)
C5' C6' 1.366(7)
C5' C10' 1.413(7)
C6 C7 1.404(7)
C6' C7' 1.393(7)
C7 C8 1.383(6)
C7' C8' 1.384(7)
C8 C9 1.425(7)
C8' C9' 1.426(6)
C9 C10 1.424(6)
C9' C10' 1.416(6)
C11 C16 1.425(6)
C11 C12 1.428(6)
C11' C12' 1.410(6)
C11' C16' 1.416(6)
C12 C13 1.387(6)
C12 C17 1.517(6)
C12' C13' 1.385(6)
C12' C17' 1.496(6)
C13 C14 1.382(6)
C13' C14' 1.402(7)
C14 C15 1.390(7)
C14 C18 1.505(6)
C14' C15' 1.394(7)
C14' C18' 1.496(7)
C15 C16 1.385(6)
C15' C16' 1.387(6)
C16 C19 1.511(6)
C16' C19' 1.513(6)
C21 C22 1.411(6)
C21 C26 1.426(6)
C21' C26' 1.415(7)
C21' C22' 1.418(6)
C22 C23 1.394(7)
C22 C27 1.511(6)
C22' C23' 1.389(6)
C22' C27' 1.506(6)
C23 C24 1.378(7)
C23' C24' 1.381(7)
C24 C25 1.396(7)
C24 C28 1.495(7)
C24' C25' 1.378(7)
C24' C28' 1.505(6)
C25 C26 1.378(7)
C25' C26' 1.381(6)
C26 C29 1.507(7)
C26' C29' 1.504(7)

loop_
_cod_related_entry_id
_cod_related_entry_database
_cod_related_entry_code
1 ChemSpider 30660024
